data_1555975
loop_
_publ_author_name
'Liu, Jianchao'
'Peng, Hui'
'Lu, Lin'
'Xu, Xiaobing'
'Jiang, Huanfeng'
'Yin, Biaolin'

_publ_section_title
;
 Diastereospecific and Enantioselective Access to Dispirooxindoles from
 Furfurylcyclobutanols by Means of a Pd-Catalyzed Arylative
 Dearomatization/Ring Expansion Cascade.
;
_journal_issue 24
_journal_name_full 'Organic letters'
_journal_page_first 6440
_journal_page_last 6443
_journal_paper_doi 10.1021/acs.orglett.6b03339
_journal_volume 18
_journal_year 2016
_chemical_formula_sum 'C11 H9 F0.5 N0.5 O1.5'
_chemical_formula_weight 181.69
_space_group_IT_number 2
_space_group_name_Hall '-P 1'
_space_group_name_H-M_alt 'P -1'
_symmetry_cell_setting triclinic
_symmetry_space_group_name_H-M 'P -1'
_atom_sites_solution_hydrogens geom
_atom_sites_solution_primary direct
_atom_sites_solution_secondary difmap
_audit_creation_method SHELXL-97
_cell_angle_alpha 80.562(6)
_cell_angle_beta 85.731(4)
_cell_angle_gamma 87.096(5)
_cell_formula_units_Z 4
_cell_length_a 6.2872(3)
_cell_length_b 10.7075(8)
_cell_length_c 13.7223(8)
_cell_measurement_reflns_used 6413/2858
_cell_measurement_temperature 571(2)
_cell_measurement_theta_max 62.67
_cell_measurement_theta_min 4.89
_cell_volume 908.06(10)
_computing_cell_refinement 'SMART (Bruker, 1998)'
_computing_data_collection 'SMART (Bruker, 1998)'
_computing_data_reduction 'SAIRT (Bruker, 1998)'
_computing_molecular_graphics 'ORTEP-II (Johnson, 1976)'
_computing_publication_material 'SHELXL-97 (Sheldrick, 1997)'
_computing_structure_refinement 'SHELXL-97 (Sheldrick, 1997)'
_computing_structure_solution 'SHELXS-97 (Sheldrick, 1990)'
_diffrn_ambient_temperature 571(2)
_diffrn_measured_fraction_theta_full 0.983
_diffrn_measured_fraction_theta_max 0.983
_diffrn_measurement_device_type 'CCD area detector'
_diffrn_radiation_monochromator graphite
_diffrn_radiation_source 'fine-focus sealed tube'
_diffrn_radiation_type CuK\a
_diffrn_radiation_wavelength 1.54184
_diffrn_reflns_av_R_equivalents 0.0183
_diffrn_reflns_av_sigmaI/netI 0.0182
_diffrn_reflns_limit_h_max 5
_diffrn_reflns_limit_h_min -7
_diffrn_reflns_limit_k_max 11
_diffrn_reflns_limit_k_min -12
_diffrn_reflns_limit_l_max 14
_diffrn_reflns_limit_l_min -15
_diffrn_reflns_number 6413
_diffrn_reflns_theta_full 62.67
_diffrn_reflns_theta_max 62.67
_diffrn_reflns_theta_min 4.89
_exptl_absorpt_coefficient_mu 0.787
_exptl_absorpt_correction_T_max 0.8713
_exptl_absorpt_correction_T_min 0.8216
_exptl_crystal_colour colreless
_exptl_crystal_density_diffrn 1.329
_exptl_crystal_density_method 'not measured'
_exptl_crystal_description plane
_exptl_crystal_F_000 380
_exptl_crystal_size_max 0.26
_exptl_crystal_size_mid 0.20
_exptl_crystal_size_min 0.18
_refine_diff_density_max 0.178
_refine_diff_density_min -0.162
_refine_diff_density_rms 0.029
_refine_ls_extinction_method none
_refine_ls_goodness_of_fit_ref 1.046
_refine_ls_hydrogen_treatment mixed
_refine_ls_matrix_type full
_refine_ls_number_parameters 244
_refine_ls_number_reflns 2858
_refine_ls_number_restraints 0
_refine_ls_restrained_S_all 1.046
_refine_ls_R_factor_all 0.0424
_refine_ls_R_factor_gt 0.0386
_refine_ls_shift/su_max 0.000
_refine_ls_shift/su_mean 0.000
_refine_ls_structure_factor_coef Fsqd
_refine_ls_weighting_details 'calc w=1/[\s^2^(Fo^2^)+(0.0515P)^2^+0.2269P] where P=(Fo^2^+2Fc^2^)/3'
_refine_ls_weighting_scheme calc
_refine_ls_wR_factor_gt 0.1001
_refine_ls_wR_factor_ref 0.1027
_reflns_number_gt 2594
_reflns_number_total 2858
_reflns_threshold_expression >2sigma(I)
_cod_data_source_file ol6b03339_si_001.cif
_cod_data_source_block sad
_cod_depositor_comments
;
The following automatic conversions were performed:

data name '__computing_data_collection' was replaced with
'_computing_data_collection'.

Automatic conversion script
Id: cif_correct_tags 6909 2019-04-08 15:41:33Z antanas 

The following automatic conversions were performed:

data item '_symmetry_cell_setting' value 'Triclinic' was changed to
'triclinic' in accordance with the
/home/saulius/struct/COD-crude-data/automatic-downloads/DataCite-retrospective/ACS/depositions/lib/dictionaries/cif_core.dic
dictionary named 'cif_core.dic' version 2.4.2 last updated on
2011-04-26.

Automatic conversion script
Id: cif_fix_values 6909 2019-04-08 15:41:33Z antanas 
;
_cod_original_sg_symbol_H-M P-1
_cod_original_formula_sum 'C11 H9 F0.50 N0.50 O1.50'
_cod_database_code 1555975

loop_
_symmetry_equiv_pos_as_xyz
'x, y, z'
'-x, -y, -z'

loop_
_atom_site_label
_atom_site_type_symbol
_atom_site_fract_x
_atom_site_fract_y
_atom_site_fract_z
_atom_site_U_iso_or_equiv
_atom_site_adp_type
_atom_site_occupancy
_atom_site_symmetry_multiplicity
_atom_site_calc_flag
_atom_site_refinement_flags
F1 F 0.84252(18) 0.82470(10) 0.54306(9) 0.0741(3) Uani 1 1 d .
C9 C 0.6673(3) 1.32361(18) 0.49994(14) 0.0663(5) Uani 1 1 d .
H9A H 0.6177 1.4099 0.4997 0.100 Uiso 1 1 calc R
H9B H 0.6425 1.2988 0.4377 0.100 Uiso 1 1 calc R
H9C H 0.8173 1.3160 0.5097 0.100 Uiso 1 1 calc R
O2 O 0.36481(17) 1.19324(11) 0.81489(7) 0.0495(3) Uani 1 1 d .
O3 O 0.23062(18) 0.96147(10) 0.95214(8) 0.0515(3) Uani 1 1 d .
C7 C 0.3980(3) 1.28544(15) 0.64219(11) 0.0465(4) Uani 1 1 d .
C1 C 0.7180(2) 1.03224(15) 0.55322(12) 0.0484(4) Uani 1 1 d .
H1A H 0.8058 1.0636 0.4980 0.058 Uiso 1 1 calc R
C2 C 0.7141(3) 0.90471(16) 0.59120(13) 0.0512(4) Uani 1 1 d .
C3 C 0.5884(3) 0.85347(16) 0.67219(12) 0.0540(4) Uani 1 1 d .
H3A H 0.5939 0.7668 0.6951 0.065 Uiso 1 1 calc R
C4 C 0.4525(3) 0.93476(15) 0.71910(11) 0.0496(4) Uani 1 1 d .
H4A H 0.3630 0.9028 0.7735 0.060 Uiso 1 1 calc R
C5 C 0.4510(2) 1.06261(14) 0.68467(10) 0.0412(3) Uani 1 1 d .
C6 C 0.5831(2) 1.11020(14) 0.60257(10) 0.0412(3) Uani 1 1 d .
N1 N 0.5526(2) 1.24191(12) 0.57973(9) 0.0469(3) Uani 1 1 d .
C8 C 0.3191(2) 1.17089(14) 0.71845(10) 0.0430(4) Uani 1 1 d .
O1 O 0.3349(2) 1.39443(11) 0.63926(10) 0.0686(4) Uani 1 1 d .
C10 C 0.0829(3) 1.15767(15) 0.72530(12) 0.0484(4) Uani 1 1 d .
H10A H 0.0041 1.1463 0.6729 0.058 Uiso 1 1 calc R
C11 C 0.0020(2) 1.16432(15) 0.81508(12) 0.0486(4) Uani 1 1 d .
H11A H -0.1421 1.1577 0.8353 0.058 Uiso 1 1 calc R
C12 C 0.1721(2) 1.18403(15) 0.88042(11) 0.0440(4) Uani 1 1 d .
C13 C 0.2199(2) 1.07115(14) 0.96340(11) 0.0415(3) Uani 1 1 d .
C14 C 0.2563(3) 1.12154(15) 1.05583(11) 0.0463(4) Uani 1 1 d .
H14A H 0.3821 1.0807 1.0858 0.056 Uiso 1 1 calc R
H14B H 0.1343 1.1073 1.1033 0.056 Uiso 1 1 calc R
C15 C 0.2871(2) 1.26371(15) 1.02329(11) 0.0451(4) Uani 1 1 d .
H15A H 0.4358 1.2755 0.9979 0.054 Uiso 1 1 calc R
C16 C 0.1446(3) 1.29604(15) 0.93577(11) 0.0518(4) Uani 1 1 d .
H16A H -0.0034 1.3076 0.9592 0.062 Uiso 1 1 calc R
H16B H 0.1888 1.3731 0.8932 0.062 Uiso 1 1 calc R
C17 C 0.2395(3) 1.34293(14) 1.10397(11) 0.0461(4) Uani 1 1 d .
C18 C 0.0440(3) 1.33852(18) 1.15867(13) 0.0579(4) Uani 1 1 d .
H18A H -0.0604 1.2869 1.1445 0.069 Uiso 1 1 calc R
C19 C 0.0026(4) 1.4098(2) 1.23372(14) 0.0721(6) Uani 1 1 d .
H19A H -0.1286 1.4053 1.2699 0.087 Uiso 1 1 calc R
C20 C 0.1538(5) 1.4869(2) 1.25510(15) 0.0803(7) Uani 1 1 d .
H20A H 0.1257 1.5348 1.3056 0.096 Uiso 1 1 calc R
C21 C 0.3468(4) 1.49314(19) 1.20158(16) 0.0783(6) Uani 1 1 d .
H21A H 0.4497 1.5458 1.2157 0.094 Uiso 1 1 calc R
C22 C 0.3895(3) 1.42151(17) 1.12658(13) 0.0594(5) Uani 1 1 d .
H22A H 0.5214 1.4264 1.0909 0.071 Uiso 1 1 calc R

loop_
_atom_site_aniso_label
_atom_site_aniso_U_11
_atom_site_aniso_U_22
_atom_site_aniso_U_33
_atom_site_aniso_U_23
_atom_site_aniso_U_13
_atom_site_aniso_U_12
F1 0.0700(7) 0.0622(7) 0.0887(8) -0.0200(6) 0.0086(6) 0.0150(5)
C9 0.0827(13) 0.0535(10) 0.0559(11) 0.0027(8) 0.0205(9) -0.0099(9)
O2 0.0486(6) 0.0709(7) 0.0318(5) -0.0148(5) 0.0040(4) -0.0174(5)
O3 0.0541(6) 0.0467(7) 0.0536(7) -0.0122(5) 0.0061(5) -0.0011(5)
C7 0.0590(9) 0.0437(9) 0.0370(8) -0.0082(6) 0.0003(7) -0.0028(7)
C1 0.0448(8) 0.0547(10) 0.0452(9) -0.0079(7) 0.0003(7) -0.0016(7)
C2 0.0481(9) 0.0524(9) 0.0546(10) -0.0144(8) -0.0075(7) 0.0084(7)
C3 0.0647(10) 0.0442(9) 0.0512(10) -0.0006(7) -0.0114(8) 0.0023(8)
C4 0.0611(10) 0.0495(9) 0.0366(8) -0.0005(7) -0.0048(7) -0.0056(7)
C5 0.0468(8) 0.0461(8) 0.0310(7) -0.0046(6) -0.0057(6) -0.0040(6)
C6 0.0443(8) 0.0452(8) 0.0345(7) -0.0058(6) -0.0055(6) -0.0034(6)
N1 0.0561(8) 0.0425(7) 0.0395(7) -0.0020(5) 0.0058(6) -0.0047(6)
C8 0.0519(9) 0.0483(9) 0.0297(7) -0.0082(6) -0.0014(6) -0.0057(7)
O1 0.0935(10) 0.0459(7) 0.0626(8) -0.0083(6) 0.0158(7) 0.0030(6)
C10 0.0516(9) 0.0524(9) 0.0428(9) -0.0090(7) -0.0103(7) -0.0025(7)
C11 0.0436(8) 0.0528(9) 0.0481(9) -0.0053(7) -0.0013(7) -0.0020(7)
C12 0.0470(8) 0.0505(9) 0.0337(8) -0.0070(6) 0.0052(6) -0.0049(7)
C13 0.0345(7) 0.0469(9) 0.0427(8) -0.0093(6) 0.0056(6) -0.0025(6)
C14 0.0481(8) 0.0489(9) 0.0422(8) -0.0080(7) -0.0080(7) 0.0039(7)
C15 0.0449(8) 0.0494(9) 0.0413(8) -0.0110(7) 0.0057(6) -0.0066(7)
C16 0.0714(11) 0.0455(9) 0.0364(8) -0.0035(7) 0.0013(7) 0.0007(8)
C17 0.0582(9) 0.0428(8) 0.0362(8) -0.0042(6) -0.0004(7) -0.0006(7)
C18 0.0607(10) 0.0625(11) 0.0493(10) -0.0114(8) 0.0049(8) 0.0047(8)
C19 0.0873(14) 0.0751(13) 0.0499(11) -0.0114(10) 0.0072(10) 0.0245(11)
C20 0.132(2) 0.0608(12) 0.0499(11) -0.0204(9) -0.0093(12) 0.0209(13)
C21 0.1213(19) 0.0563(12) 0.0627(12) -0.0184(9) -0.0171(13) -0.0122(11)
C22 0.0774(12) 0.0521(10) 0.0495(10) -0.0079(8) -0.0019(9) -0.0138(9)

loop_
_atom_type_symbol
_atom_type_description
_atom_type_scat_dispersion_real
_atom_type_scat_dispersion_imag
_atom_type_scat_source
C C 0.0181 0.0091 'International Tables Vol C Tables 4.2.6.8 and 6.1.1.4'
H H 0.0000 0.0000 'International Tables Vol C Tables 4.2.6.8 and 6.1.1.4'
N N 0.0311 0.0180 'International Tables Vol C Tables 4.2.6.8 and 6.1.1.4'
O O 0.0492 0.0322 'International Tables Vol C Tables 4.2.6.8 and 6.1.1.4'
F F 0.0727 0.0534 'International Tables Vol C Tables 4.2.6.8 and 6.1.1.4'

loop_
_geom_angle_atom_site_label_1
_geom_angle_atom_site_label_2
_geom_angle_atom_site_label_3
_geom_angle
N1 C9 H9A 109.5
N1 C9 H9B 109.5
H9A C9 H9B 109.5
N1 C9 H9C 109.5
H9A C9 H9C 109.5
H9B C9 H9C 109.5
C8 O2 C12 110.11(11)
O1 C7 N1 125.93(15)
O1 C7 C8 126.00(14)
N1 C7 C8 108.07(13)
C6 C1 C2 115.60(15)
C6 C1 H1A 122.2
C2 C1 H1A 122.2
F1 C2 C3 118.18(15)
F1 C2 C1 117.14(15)
C3 C2 C1 124.67(15)
C2 C3 C4 118.06(15)
C2 C3 H3A 121.0
C4 C3 H3A 121.0
C5 C4 C3 119.62(15)
C5 C4 H4A 120.2
C3 C4 H4A 120.2
C4 C5 C6 120.14(15)
C4 C5 C8 131.17(14)
C6 C5 C8 108.66(13)
C1 C6 C5 121.90(14)
C1 C6 N1 127.75(14)
C5 C6 N1 110.34(13)
C7 N1 C6 111.05(12)
C7 N1 C9 123.45(14)
C6 N1 C9 125.49(13)
O2 C8 C10 104.25(12)
O2 C8 C5 113.39(12)
C10 C8 C5 115.81(13)
O2 C8 C7 107.60(11)
C10 C8 C7 113.98(13)
C5 C8 C7 101.84(12)
C11 C10 C8 110.76(14)
C11 C10 H10A 124.6
C8 C10 H10A 124.6
C10 C11 C12 110.73(14)
C10 C11 H11A 124.6
C12 C11 H11A 124.6
O2 C12 C11 103.95(12)
O2 C12 C16 110.91(13)
C11 C12 C16 118.05(14)
O2 C12 C13 104.72(12)
C11 C12 C13 115.54(13)
C16 C12 C13 103.06(12)
O3 C13 C14 126.78(14)
O3 C13 C12 124.27(14)
C14 C13 C12 108.92(12)
C13 C14 C15 105.45(12)
C13 C14 H14A 110.7
C15 C14 H14A 110.7
C13 C14 H14B 110.7
C15 C14 H14B 110.7
H14A C14 H14B 108.8
C17 C15 C14 114.70(13)
C17 C15 C16 114.60(13)
C14 C15 C16 102.54(12)
C17 C15 H15A 108.2
C14 C15 H15A 108.2
C16 C15 H15A 108.2
C12 C16 C15 105.62(13)
C12 C16 H16A 110.6
C15 C16 H16A 110.6
C12 C16 H16B 110.6
C15 C16 H16B 110.6
H16A C16 H16B 108.7
C22 C17 C18 117.83(16)
C22 C17 C15 120.97(15)
C18 C17 C15 121.20(15)
C19 C18 C17 120.91(19)
C19 C18 H18A 119.5
C17 C18 H18A 119.5
C20 C19 C18 120.3(2)
C20 C19 H19A 119.8
C18 C19 H19A 119.8
C19 C20 C21 119.57(18)
C19 C20 H20A 120.2
C21 C20 H20A 120.2
C20 C21 C22 120.4(2)
C20 C21 H21A 119.8
C22 C21 H21A 119.8
C17 C22 C21 120.99(19)
C17 C22 H22A 119.5
C21 C22 H22A 119.5

loop_
_geom_bond_atom_site_label_1
_geom_bond_atom_site_label_2
_geom_bond_distance
F1 C2 1.3631(19)
C9 N1 1.455(2)
C9 H9A 0.9600
C9 H9B 0.9600
C9 H9C 0.9600
O2 C8 1.4348(17)
O2 C12 1.4516(18)
O3 C13 1.2073(18)
C7 O1 1.2086(19)
C7 N1 1.363(2)
C7 C8 1.552(2)
C1 C6 1.380(2)
C1 C2 1.380(2)
C1 H1A 0.9300
C2 C3 1.369(2)
C3 C4 1.389(2)
C3 H3A 0.9300
C4 C5 1.373(2)
C4 H4A 0.9300
C5 C6 1.391(2)
C5 C8 1.506(2)
C6 N1 1.400(2)
C8 C10 1.493(2)
C10 C11 1.309(2)
C10 H10A 0.9300
C11 C12 1.490(2)
C11 H11A 0.9300
C12 C16 1.518(2)
C12 C13 1.553(2)
C13 C14 1.494(2)
C14 C15 1.532(2)
C14 H14A 0.9700
C14 H14B 0.9700
C15 C17 1.506(2)
C15 C16 1.536(2)
C15 H15A 0.9800
C16 H16A 0.9700
C16 H16B 0.9700
C17 C22 1.380(2)
C17 C18 1.391(2)
C18 C19 1.381(3)
C18 H18A 0.9300
C19 C20 1.369(3)
C19 H19A 0.9300
C20 C21 1.369(3)
C20 H20A 0.9300
C21 C22 1.384(3)
C21 H21A 0.9300
C22 H22A 0.9300

loop_
_geom_torsion_atom_site_label_1
_geom_torsion_atom_site_label_2
_geom_torsion_atom_site_label_3
_geom_torsion_atom_site_label_4
_geom_torsion
C6 C1 C2 F1 178.77(13)
C6 C1 C2 C3 -0.1(2)
F1 C2 C3 C4 -177.87(14)
C1 C2 C3 C4 1.0(3)
C2 C3 C4 C5 -1.3(2)
C3 C4 C5 C6 0.7(2)
C3 C4 C5 C8 178.28(15)
C2 C1 C6 C5 -0.5(2)
C2 C1 C6 N1 -179.11(14)
C4 C5 C6 C1 0.2(2)
C8 C5 C6 C1 -177.86(13)
C4 C5 C6 N1 179.00(13)
C8 C5 C6 N1 0.95(16)
O1 C7 N1 C6 -178.66(16)
C8 C7 N1 C6 2.01(17)
O1 C7 N1 C9 0.9(3)
C8 C7 N1 C9 -178.41(15)
C1 C6 N1 C7 176.80(15)
C5 C6 N1 C7 -1.92(17)
C1 C6 N1 C9 -2.8(3)
C5 C6 N1 C9 178.52(16)
C12 O2 C8 C10 4.48(15)
C12 O2 C8 C5 -122.33(13)
C12 O2 C8 C7 125.85(13)
C4 C5 C8 O2 67.2(2)
C6 C5 C8 O2 -115.07(13)
C4 C5 C8 C10 -53.3(2)
C6 C5 C8 C10 124.47(14)
C4 C5 C8 C7 -177.53(15)
C6 C5 C8 C7 0.23(15)
O1 C7 C8 O2 -61.2(2)
N1 C7 C8 O2 118.13(14)
O1 C7 C8 C10 53.9(2)
N1 C7 C8 C10 -126.80(14)
O1 C7 C8 C5 179.33(16)
N1 C7 C8 C5 -1.34(15)
O2 C8 C10 C11 -3.08(18)
C5 C8 C10 C11 122.21(15)
C7 C8 C10 C11 -120.10(15)
C8 C10 C11 C12 0.50(19)
C8 O2 C12 C11 -4.22(16)
C8 O2 C12 C16 -132.07(13)
C8 O2 C12 C13 117.42(13)
C10 C11 C12 O2 2.25(18)
C10 C11 C12 C16 125.55(16)
C10 C11 C12 C13 -111.88(16)
O2 C12 C13 O3 -71.86(17)
C11 C12 C13 O3 41.8(2)
C16 C12 C13 O3 172.06(14)
O2 C12 C13 C14 106.31(13)
C11 C12 C13 C14 -140.00(13)
C16 C12 C13 C14 -9.77(16)
O3 C13 C14 C15 164.14(14)
C12 C13 C14 C15 -13.97(15)
C13 C14 C15 C17 156.69(13)
C13 C14 C15 C16 31.83(15)
O2 C12 C16 C15 -81.74(15)
C11 C12 C16 C15 158.52(13)
C13 C12 C16 C15 29.84(15)
C17 C15 C16 C12 -163.65(13)
C14 C15 C16 C12 -38.72(15)
C14 C15 C17 C22 124.82(16)
C16 C15 C17 C22 -116.93(17)
C14 C15 C17 C18 -54.6(2)
C16 C15 C17 C18 63.7(2)
C22 C17 C18 C19 -0.6(3)
C15 C17 C18 C19 178.86(16)
C17 C18 C19 C20 0.5(3)
C18 C19 C20 C21 0.0(3)
C19 C20 C21 C22 -0.3(3)
C18 C17 C22 C21 0.3(3)
C15 C17 C22 C21 -179.17(17)
C20 C21 C22 C17 0.2(3)
